data_2206549
loop_
_publ_author_name
'Ali, Hapipah M.'
'Abdul Halim, Siti Nadiah'
'Ng, Seik Weng'

_publ_section_title
;
 5-Bromo-1<i>H</i>-indole-3-carbaldehyde 3-methoxybenzoylhydrazone
;
_journal_issue 8
_journal_name_full 'Acta Crystallographica Section E'
_journal_page_first o2417
_journal_page_last o2418
_journal_paper_doi 10.1107/S1600536805020787
_journal_volume 61
_journal_year 2005
_chemical_formula_iupac 'C17 H14 Br N3 O2'
_chemical_formula_moiety 'C17 H14 Br N3 O2'
_chemical_formula_sum 'C17 H14 Br N3 O2'
_chemical_formula_weight 372.22
_chemical_name_systematic
;
5-Bromo-1H-indole-3-carbaldehyde 3-methoxybenzoylhydrazone
;
_space_group_IT_number 15
_symmetry_cell_setting monoclinic
_symmetry_space_group_name_Hall '-C 2yc'
_symmetry_space_group_name_H-M 'C 1 2/c 1'
_atom_sites_solution_hydrogens geom
_atom_sites_solution_primary direct
_atom_sites_solution_secondary difmap
_audit_creation_method SHELXL-97
_cell_angle_alpha 90.00
_cell_angle_beta 108.330(17)
_cell_angle_gamma 90.00
_cell_formula_units_Z 8
_cell_length_a 19.257(4)
_cell_length_b 8.904(3)
_cell_length_c 19.400(4)
_cell_measurement_reflns_used 9770
_cell_measurement_temperature 295(2)
_cell_measurement_theta_max 27.5
_cell_measurement_theta_min 3.1
_cell_volume 3157.6(14)
_computing_cell_refinement RAPID-AUTO
_computing_data_collection 'RAPID-AUTO (Rigaku, 1998)'
_computing_data_reduction 'CrystalStructure (Rigaku/MSC, 2002)'
_computing_molecular_graphics 'ORTEPII (Johnson, 1976)'
_computing_publication_material SHELXL97
_computing_structure_refinement 'SHELXL97 (Sheldrick, 1997)'
_computing_structure_solution 'SHELXS97 (Sheldrick, 1997)'
_diffrn_ambient_temperature 295(3)
_diffrn_detector_area_resol_mean 10
_diffrn_measured_fraction_theta_full 1.00
_diffrn_measured_fraction_theta_max 1.00
_diffrn_measurement_device_type 'Rigaku R-AXIS RAPID'
_diffrn_measurement_method \w
_diffrn_radiation_monochromator graphite
_diffrn_radiation_source 'fine-focus sealed tube'
_diffrn_radiation_type MoK\a
_diffrn_radiation_wavelength 0.71073
_diffrn_reflns_av_R_equivalents 0.037
_diffrn_reflns_av_sigmaI/netI 0.031
_diffrn_reflns_limit_h_max 23
_diffrn_reflns_limit_h_min -24
_diffrn_reflns_limit_k_max 11
_diffrn_reflns_limit_k_min -11
_diffrn_reflns_limit_l_max 25
_diffrn_reflns_limit_l_min -25
_diffrn_reflns_number 15076
_diffrn_reflns_theta_full 27.5
_diffrn_reflns_theta_max 27.5
_diffrn_reflns_theta_min 3.1
_diffrn_standards_number 0
_exptl_absorpt_coefficient_mu 2.617
_exptl_absorpt_correction_T_max 0.650
_exptl_absorpt_correction_T_min 0.315
_exptl_absorpt_correction_type multi-scan
_exptl_absorpt_process_details '(ABSCOR; Higashi, 1995)'
_exptl_crystal_colour Brown
_exptl_crystal_density_diffrn 1.566
_exptl_crystal_density_method 'not measured'
_exptl_crystal_description Block
_exptl_crystal_F_000 1504
_exptl_crystal_size_max 0.35
_exptl_crystal_size_mid 0.24
_exptl_crystal_size_min 0.18
_refine_diff_density_max 0.49
_refine_diff_density_min -0.75
_refine_ls_extinction_method none
_refine_ls_goodness_of_fit_ref 1.08
_refine_ls_hydrogen_treatment mixed
_refine_ls_matrix_type full
_refine_ls_number_parameters 216
_refine_ls_number_reflns 3616
_refine_ls_number_restraints 2
_refine_ls_restrained_S_all 1.08
_refine_ls_R_factor_all 0.063
_refine_ls_R_factor_gt 0.042
_refine_ls_shift/su_max 0.001
_refine_ls_shift/su_mean 0.000
_refine_ls_structure_factor_coef Fsqd
_refine_ls_weighting_details 'calc w = 1/[\s^2^(Fo^2^)+(0.0492P)^2^+3.744P] where P = (Fo^2^+2Fc^2^)/3'
_refine_ls_weighting_scheme calc
_refine_ls_wR_factor_gt 0.106
_refine_ls_wR_factor_ref 0.114
_reflns_number_gt 2664
_reflns_number_total 3616
_reflns_threshold_expression I>2\s(I)
_cod_data_source_file sj6112.cif
_cod_data_source_block I
_cod_depositor_comments
;
The following automatic conversions were performed:
'_symmetry_cell_setting' value 'Monoclinic' changed to 'monoclinic'
according to '/home/saulius/struct/CIF-dictionaries/cif_core.dic'
dictionary named 'cif_core.dic' version 2.4.1 from 2010-06-29.

Automatic conversion script
Id: cif_fix_enum 1527 2010-12-29 10:47:43Z saulius 

The following automatic conversions were performed:

'_symmetry_cell_setting' value 'Monoclinic' changed to 'monoclinic'
according to /home/saulius/struct/CIF-dictionaries/cif_core.dic
dictionary named 'cif_core.dic' version 2.4.1 from 2010-06-29.

Automatic conversion script
Id: cif_fix_values 1715 2011-07-08 13:25:40Z adriana 
;
_cod_original_cell_volume 3157.7(13)
_cod_original_sg_symbol_H-M 'C 2/c'
_cod_database_code 2206549
_cod_database_fobs_code 2206549

loop_
_symmetry_equiv_pos_as_xyz
'x, y, z'
'x, -y, z+1/2'
'x+1/2, y+1/2, z'
'x+1/2, -y+1/2, z+1/2'
'-x, -y, -z'
'-x, y, -z-1/2'
'-x+1/2, -y+1/2, -z'
'-x+1/2, y+1/2, -z-1/2'

loop_
_atom_site_label
_atom_site_fract_x
_atom_site_fract_y
_atom_site_fract_z
_atom_site_U_iso_or_equiv
_atom_site_adp_type
_atom_site_calc_flag
_atom_site_refinement_flags
_atom_site_occupancy
_atom_site_type_symbol
Br1 0.11452(2) 0.45712(4) 0.31863(2) 0.0762(2) Uani d . 1 Br
O1 0.30150(10) 0.3651(2) 0.35440(10) 0.0560(10) Uani d . 1 O
O2 0.51800(10) 0.8291(2) 0.45570(10) 0.0480(10) Uani d . 1 O
N1 0.40800(10) 0.9026(3) 0.45760(10) 0.0400(10) Uani d D 1 N
N2 0.33240(10) 0.8879(2) 0.43550(10) 0.0340(10) Uani d . 1 N
N3 0.10950(10) 1.0703(3) 0.43990(10) 0.0480(10) Uani d D 1 N
C1 0.36970(10) 0.5850(3) 0.38920(10) 0.0340(10) Uani d . 1 C
C2 0.34470(10) 0.4716(3) 0.33830(10) 0.0370(10) Uani d . 1 C
C3 0.3642(2) 0.4721(3) 0.27520(10) 0.0420(10) Uani d . 1 C
C4 0.4111(2) 0.5813(3) 0.26560(10) 0.0430(10) Uani d . 1 C
C5 0.43880(10) 0.6896(3) 0.31710(10) 0.0380(10) Uani d . 1 C
C6 0.41690(10) 0.6923(3) 0.37910(10) 0.0310(10) Uani d . 1 C
C7 0.2739(2) 0.2488(4) 0.3035(2) 0.0720(10) Uani d . 1 C
C8 0.45090(10) 0.8117(3) 0.43390(10) 0.0340(10) Uani d . 1 C
C9 0.29970(10) 0.9876(3) 0.4605(2) 0.0450(10) Uani d . 1 C
C10 0.22110(10) 0.9876(3) 0.4452(2) 0.0400(10) Uani d . 1 C
C11 0.1817(2) 1.1039(4) 0.4603(2) 0.0560(10) Uani d . 1 C
C12 0.16940(10) 0.8729(3) 0.41360(10) 0.0320(10) Uani d . 1 C
C13 0.17400(10) 0.7294(3) 0.38660(10) 0.0360(10) Uani d . 1 C
C14 0.1107(2) 0.6500(3) 0.3594(2) 0.0440(10) Uani d . 1 C
C15 0.0423(2) 0.7042(4) 0.3590(2) 0.0510(10) Uani d . 1 C
C16 0.0368(2) 0.8437(3) 0.3858(2) 0.0460(10) Uani d . 1 C
C17 0.10010(10) 0.9280(3) 0.41220(10) 0.0350(10) Uani d . 1 C
H1n 0.4290(10) 0.974(3) 0.4870(10) 0.039(7) Uiso d D 1 H
H3n 0.079(2) 1.136(3) 0.446(2) 0.056(9) Uiso d D 1 H
H1 0.3545 0.5883 0.4302 0.041 Uiso calc R 1 H
H3 0.3458 0.3993 0.2398 0.050 Uiso calc R 1 H
H4 0.4241 0.5814 0.2233 0.051 Uiso calc R 1 H
H5 0.4718 0.7603 0.3108 0.045 Uiso calc R 1 H
H7a 0.2445 0.1820 0.3215 0.108 Uiso calc R 1 H
H7b 0.3139 0.1940 0.2961 0.108 Uiso calc R 1 H
H7c 0.2446 0.2913 0.2582 0.108 Uiso calc R 1 H
H9 0.3272 1.0632 0.4897 0.054 Uiso calc R 1 H
H11 0.2018 1.1940 0.4816 0.067 Uiso calc R 1 H
H12 0.2188 0.6892 0.3870 0.043 Uiso calc R 1 H
H14 0.0007 0.6453 0.3403 0.061 Uiso calc R 1 H
H15 -0.0081 0.8811 0.3864 0.055 Uiso calc R 1 H

loop_
_atom_site_aniso_label
_atom_site_aniso_U_11
_atom_site_aniso_U_22
_atom_site_aniso_U_33
_atom_site_aniso_U_12
_atom_site_aniso_U_13
_atom_site_aniso_U_23
Br1 0.0598(2) 0.0475(2) 0.1200(4) -0.0120(2) 0.0264(2) -0.0331(2)
O1 0.0620(10) 0.0470(10) 0.0640(10) -0.0230(10) 0.0280(10) -0.0150(10)
O2 0.0280(10) 0.0470(10) 0.0680(10) 0.0000(10) 0.0140(10) -0.0230(10)
N1 0.0270(10) 0.0370(10) 0.0560(10) 0.0000(10) 0.0110(10) -0.0190(10)
N2 0.0240(10) 0.0330(10) 0.0460(10) 0.0020(10) 0.0090(10) -0.0090(10)
N3 0.0310(10) 0.0440(10) 0.068(2) 0.0110(10) 0.0150(10) -0.0120(10)
C1 0.0290(10) 0.0370(10) 0.0370(10) 0.0000(10) 0.0120(10) -0.0070(10)
C2 0.0320(10) 0.0320(10) 0.0450(10) 0.0000(10) 0.0120(10) -0.0040(10)
C3 0.044(2) 0.040(2) 0.0390(10) 0.0010(10) 0.0100(10) -0.0110(10)
C4 0.047(2) 0.049(2) 0.0360(10) 0.0020(10) 0.0170(10) -0.0050(10)
C5 0.0350(10) 0.0360(10) 0.0430(10) 0.0000(10) 0.0160(10) -0.0020(10)
C6 0.0250(10) 0.0310(10) 0.0370(10) 0.0060(10) 0.0080(10) -0.0040(10)
C7 0.073(2) 0.050(2) 0.091(2) -0.027(2) 0.024(2) -0.023(2)
C8 0.02590(10) 0.0330(10) 0.0430(10) 0.0020(10) 0.0110(10) -0.0060(10)
C9 0.03090(10) 0.0360(10) 0.066(2) 0.0010(10) 0.0120(10) -0.0180(10)
C10 0.0280(10) 0.0380(10) 0.054(2) 0.0060(10) 0.0110(10) -0.0110(10)
C11 0.035(2) 0.041(2) 0.091(2) 0.0030(10) 0.016(2) -0.026(2)
C12 0.0300(10) 0.0350(10) 0.0320(10) 0.0050(10) 0.0100(10) 0.0030(10)
C13 0.0330(10) 0.0330(10) 0.0410(10) 0.0040(10) 0.0130(10) 0.0010(10)
C14 0.040(2) 0.0350(10) 0.054(2) 0.0000(10) 0.0110(10) -0.0030(10)
C15 0.034(2) 0.050(2) 0.065(2) -0.0050(10) 0.0110(10) 0.0000(10)
C16 0.0300(10) 0.051(2) 0.057(2) 0.0060(10) 0.0120(10) 0.0040(10)
C17 0.0300(10) 0.0390(10) 0.0370(10) 0.0070(10) 0.0100(10) 0.0020(10)

loop_
_atom_type_symbol
_atom_type_description
_atom_type_scat_dispersion_real
_atom_type_scat_dispersion_imag
_atom_type_scat_source
C C 0.0033 0.0016 'International Tables Vol C Tables 4.2.6.8 and 6.1.1.4'
H H 0.0000 0.0000 'International Tables Vol C Tables 4.2.6.8 and 6.1.1.4'
N N 0.0061 0.0033 'International Tables Vol C Tables 4.2.6.8 and 6.1.1.4'
O O 0.0106 0.0060 'International Tables Vol C Tables 4.2.6.8 and 6.1.1.4'
Br Br -0.2901 2.4595 'International Tables Vol C Tables 4.2.6.8 and 6.1.1.4'

loop_
_geom_angle_atom_site_label_1
_geom_angle_atom_site_label_2
_geom_angle_atom_site_label_3
_geom_angle
C2 O1 C7 118.1(2)
C8 N1 N2 122.6(2)
C9 N2 N1 114.4(2)
C11 N3 C17 108.4(2)
C6 C1 C2 120.1(2)
O1 C2 C3 124.0(2)
O1 C2 C1 116.3(2)
C3 C2 C1 119.7(2)
C4 C3 C2 119.5(2)
C5 C4 C3 121.2(2)
C4 C5 C6 119.1(2)
C1 C6 C5 120.3(2)
C1 C6 C8 123.5(2)
C5 C6 C8 116.1(2)
O2 C8 N1 119.9(2)
O2 C8 C6 120.5(2)
N1 C8 C6 119.6(2)
N2 C9 C10 122.2(3)
C11 C10 C12 105.9(2)
C11 C10 C9 124.8(3)
C12 C10 C9 129.3(2)
N3 C11 C10 111.0(3)
C13 C12 C17 118.8(2)
C13 C12 C10 134.4(2)
C17 C12 C10 106.8(2)
C14 C13 C12 117.7(2)
C13 C14 C15 123.3(3)
C13 C14 Br1 118.8(2)
C15 C14 Br1 117.9(2)
C16 C15 C14 119.9(3)
C15 C16 C17 118.0(3)
N3 C17 C16 129.8(2)
N3 C17 C12 107.8(2)
C16 C17 C12 122.4(2)
C8 N1 H1n 117(2)
N2 N1 H1n 120(2)
C11 N3 H3n 119(2)
C17 N3 H3n 132(2)
C6 C1 H1 120.0
C2 C1 H1 120.0
C4 C3 H3 120.3
C2 C3 H3 120.3
C5 C4 H4 119.4
C3 C4 H4 119.4
C4 C5 H5 120.4
C6 C5 H5 120.4
O1 C7 H7a 109.5
O1 C7 H7b 109.5
H7a C7 H7b 109.5
O1 C7 H7c 109.5
H7a C7 H7c 109.5
H7b C7 H7c 109.5
N2 C9 H9 118.9
C10 C9 H9 118.9
N3 C11 H11 124.5
C10 C11 H11 124.5
C14 C13 H12 121.1
C12 C13 H12 121.1
C16 C15 H14 120.1
C14 C15 H14 120.1
C15 C16 H15 121.0
C17 C16 H15 121.0

loop_
_geom_bond_atom_site_label_1
_geom_bond_atom_site_label_2
_geom_bond_distance
Br1 C14 1.902(3)
O1 C2 1.362(3)
O1 C7 1.415(4)
O2 C8 1.236(3)
N1 C8 1.336(3)
N1 N2 1.388(3)
N2 C9 1.270(3)
N3 C11 1.354(4)
N3 C17 1.366(3)
C1 C6 1.374(3)
C1 C2 1.389(3)
C2 C3 1.388(4)
C3 C4 1.379(4)
C4 C5 1.371(4)
C5 C6 1.395(3)
C6 C8 1.501(3)
C9 C10 1.448(4)
C10 C11 1.369(4)
C10 C12 1.423(4)
C12 C13 1.395(3)
C12 C17 1.414(3)
C13 C14 1.364(4)
C14 C15 1.400(4)
C15 C16 1.364(4)
C16 C17 1.385(4)
N1 H1n 0.87(2)
N3 H3n 0.85(2)
C1 H1 0.93
C3 H3 0.93
C4 H4 0.93
C5 H5 0.93
C7 H7a 0.96
C7 H7b 0.96
C7 H7c 0.96
C9 H9 0.93
C11 H11 0.93
C13 H12 0.93
C15 H14 0.93
C16 H15 0.93

loop_
_geom_hbond_atom_site_label_D
_geom_hbond_atom_site_label_H
_geom_hbond_atom_site_label_A
_geom_hbond_site_symmetry_A
_geom_hbond_distance_DH
_geom_hbond_distance_HA
_geom_hbond_distance_DA
_geom_hbond_angle_DHA
_geom_hbond_publ_flag
N1 H1n O2 5_676 0.87(2) 2.15(2) 3.010(3) 170(3) yes
N3 H3n O2 3_455 0.85(2) 2.13(2) 2.976(3) 169(3) yes

loop_
_geom_torsion_atom_site_label_1
_geom_torsion_atom_site_label_2
_geom_torsion_atom_site_label_3
_geom_torsion_atom_site_label_4
_geom_torsion
C8 N1 N2 C9 -176.9(3)
C7 O1 C2 C3 -0.8(4)
C7 O1 C2 C1 179.1(3)
C6 C1 C2 O1 176.5(2)
C6 C1 C2 C3 -3.7(4)
O1 C2 C3 C4 -177.0(3)
C1 C2 C3 C4 3.1(4)
C2 C3 C4 C5 0.0(4)
C3 C4 C5 C6 -2.5(4)
C2 C1 C6 C5 1.2(4)
C2 C1 C6 C8 -175.3(2)
C4 C5 C6 C1 1.9(4)
C4 C5 C6 C8 178.6(2)
N2 N1 C8 O2 -179.5(2)
N2 N1 C8 C6 2.5(4)
C1 C6 C8 O2 126.2(3)
C5 C6 C8 O2 -50.3(3)
C1 C6 C8 N1 -55.8(4)
C5 C6 C8 N1 127.6(3)
N1 N2 C9 C10 -178.0(3)
N2 C9 C10 C11 -168.6(3)
N2 C9 C10 C12 12.3(5)
C17 N3 C11 C10 1.4(4)
C12 C10 C11 N3 -0.5(4)
C9 C10 C11 N3 -179.8(3)
C11 C10 C12 C13 179.6(3)
C9 C10 C12 C13 -1.1(5)
C11 C10 C12 C17 -0.6(3)
C9 C10 C12 C17 178.7(3)
C17 C12 C13 C14 0.5(3)
C10 C12 C13 C14 -179.7(3)
C12 C13 C14 C15 -1.4(4)
C12 C13 C14 Br1 177.56(18)
C13 C14 C15 C16 0.8(5)
Br1 C14 C15 C16 -178.2(2)
C14 C15 C16 C17 0.7(4)
C11 N3 C17 C16 178.6(3)
C11 N3 C17 C12 -1.7(3)
C15 C16 C17 N3 178.1(3)
C15 C16 C17 C12 -1.6(4)
C13 C12 C17 N3 -178.8(2)
C10 C12 C17 N3 1.4(3)
C13 C12 C17 C16 1.0(4)
C10 C12 C17 C16 -178.9(2)

loop_
_cod_related_entry_id
_cod_related_entry_database
_cod_related_entry_code
1 ChemSpider 21180442
